data_7708683
loop_
_publ_author_name
'Meyer, Marco'
'Mardegan, Lorenzo'
'Tordera, Daniel'
'Prescimone, Alessandro'
'Sessolo, Michele'
'Bolink, Henk J.'
'Constable, Edwin C.'
'Housecroft, Catherine E.'

_publ_section_title
;
 A counterion study of a series of [Cu(P^P)(N^N)][A] compounds with
 bis(phosphane) and 6-methyl and 6,6'-dimethyl-substituted 2,2'-bipyridine
 ligands for light-emitting electrochemical cells
;
_journal_name_full 'Dalton Transactions'
_journal_paper_doi 10.1039/D1DT03239A
_journal_year 2021
_chemical_formula_moiety 'C50 H42 Cu N2 O P2, B F4, 1[C1H2Cl2], 1[C4H10O1]'
_chemical_formula_sum 'C55 H54 B Cl2 Cu F4 N2 O2 P2'
_chemical_formula_weight 1058.19
_space_group_crystal_system triclinic
_space_group_IT_number 2
_space_group_name_Hall '-P 1'
_space_group_name_H-M_alt 'P -1'
_atom_sites_solution_hydrogens geom
_atom_sites_solution_primary iterative
_audit_creation_date 2020-02-17
_audit_creation_method
;
Olex2 1.2
(compiled May 18 2018 14:05:52 for OlexSys, GUI svn.r5506)
;
_audit_update_record
;
2021-05-01 deposited with the CCDC.	2021-11-02 downloaded from the CCDC.
;
_cell_angle_alpha 109.7369(15)
_cell_angle_beta 93.2992(17)
_cell_angle_gamma 110.6852(16)
_cell_formula_units_Z 2
_cell_length_a 10.8320(5)
_cell_length_b 14.9163(6)
_cell_length_c 18.2441(8)
_cell_measurement_reflns_used 9908
_cell_measurement_temperature 150
_cell_measurement_theta_max 70.337
_cell_measurement_theta_min 3.429
_cell_volume 2542.8(2)
_computing_cell_refinement 'SAINT v8.34A (Bruker, 2013)'
_computing_data_collection 'Apex2 (Bruker AXS, 2006)'
_computing_data_reduction 'SAINT v8.34A (Bruker, 2013)'
_computing_molecular_graphics 'Olex2 (Dolomanov et al., 2009)'
_computing_publication_material 'Olex2 (Dolomanov et al., 2009)'
_computing_structure_refinement 'ShelXL (Sheldrick, 2015)'
_computing_structure_solution
;
Superflip (Palatinus & Chapuis, 2007;Palatinus & van der Lee, 2008;
Palatinus et al., 2012)
;
_diffrn_ambient_temperature 150
_diffrn_measured_fraction_theta_full 0.992
_diffrn_measured_fraction_theta_max 0.969
_diffrn_measurement_device Area
_diffrn_radiation_monochromator graphite
_diffrn_radiation_probe x-ray
_diffrn_radiation_type CuK\a
_diffrn_radiation_wavelength 1.54178
_diffrn_reflns_av_R_equivalents 0.0267
_diffrn_reflns_av_unetI/netI 0.0218
_diffrn_reflns_Laue_measured_fraction_full 0.992
_diffrn_reflns_Laue_measured_fraction_max 0.969
_diffrn_reflns_limit_h_max 13
_diffrn_reflns_limit_h_min -12
_diffrn_reflns_limit_k_max 17
_diffrn_reflns_limit_k_min -18
_diffrn_reflns_limit_l_max 22
_diffrn_reflns_limit_l_min -21
_diffrn_reflns_number 33057
_diffrn_reflns_point_group_measured_fraction_full 0.992
_diffrn_reflns_point_group_measured_fraction_max 0.969
_diffrn_reflns_theta_full 67.679
_diffrn_reflns_theta_max 70.256
_diffrn_reflns_theta_min 2.626
_diffrn_standards_number 0
_exptl_absorpt_coefficient_mu 2.649
_exptl_absorpt_correction_T_max 0.7533
_exptl_absorpt_correction_T_min 0.6460
_exptl_absorpt_correction_type multi-scan
_exptl_absorpt_process_details
;
SADABS-2012/1 (Bruker,2012) was used for absorption correction.
wR2(int) was 0.0743 before and 0.0382 after correction.
The Ratio of minimum to maximum transmission is 0.8576.
The \l/2 correction factor is 0.0015.
;
_exptl_crystal_colour yellow
_exptl_crystal_colour_primary yellow
_exptl_crystal_density_diffrn 1.382
_exptl_crystal_description block
_exptl_crystal_F_000 1096
_exptl_crystal_recrystallization_method
'The material was recrystallised from a mixture of DCM and Et2O  by solvent layering'
_exptl_crystal_size_max 0.16
_exptl_crystal_size_mid 0.15
_exptl_crystal_size_min 0.11
_refine_diff_density_max 1.213
_refine_diff_density_min -1.552
_refine_diff_density_rms 0.093
_refine_ls_extinction_method none
_refine_ls_goodness_of_fit_ref 1.042
_refine_ls_hydrogen_treatment constr
_refine_ls_matrix_type full
_refine_ls_number_parameters 547
_refine_ls_number_reflns 9409
_refine_ls_number_restraints 85
_refine_ls_restrained_S_all 1.053
_refine_ls_R_factor_all 0.0645
_refine_ls_R_factor_gt 0.0610
_refine_ls_shift/su_max 0.001
_refine_ls_shift/su_mean 0.000
_refine_ls_structure_factor_coef Fsqd
_refine_ls_weighting_details 'w=1/[\s^2^(Fo^2^)+(0.1031P)^2^+4.0797P] where P=(Fo^2^+2Fc^2^)/3'
_refine_ls_weighting_scheme calc
_refine_ls_wR_factor_gt 0.1758
_refine_ls_wR_factor_ref 0.1805
_reflns_Friedel_coverage 0.000
_reflns_number_gt 8707
_reflns_number_total 9409
_reflns_threshold_expression 'I > 2\s(I)'
_cod_data_source_file d1dt03239a2.cif
_cod_data_source_block mem041_150k_0m
_cod_original_cell_volume 2542.84(19)
_cod_database_code 7708683
_shelx_shelxl_version_number 2018/3
_shelx_space_group_comment
;
The symmetry employed for this shelxl refinement is uniquely defined
by the following loop, which should always be used as a source of
symmetry information in preference to the above space-group names.
They are only intended as comments.
;
_olex2_refinement_description
;
1. Fixed Uiso
 At 1.2 times of:
  All C(H) groups
 At 1.5 times of:
  All C(H,H,H) groups
2. Restrained distances
 F1-F2 \\sim F1-F3 \\sim F1-F4 \\sim F2-F3 \\sim F3-F4
 with sigma of 0.01
 B1-F1 \\sim B1-F2 \\sim B1-F3 \\sim B1-F4
 with sigma of 0.005
 F5-F6 \\sim F5-F7 \\sim F5-F8 \\sim F6-F7 \\sim F6-F8 \\sim F7-F8
 with sigma of 0.01
 B1-F5 \\sim B1-F6 \\sim B1-F7 \\sim B1-F8
 with sigma of 0.005
3. Uiso/Uaniso restraints and constraints
Uanis(F1) \\sim Ueq, Uanis(F2) \\sim Ueq, Uanis(F3) \\sim Ueq, Uanis(F4) \\sim
Ueq, Uanis(F5) \\sim Ueq, Uanis(F6) \\sim Ueq, Uanis(F7) \\sim Ueq, Uanis(F8)
\\sim Ueq: with sigma of 0.1 and sigma for terminal atoms of 0.2
Uanis(F1) = Uanis(F2) = Uanis(F3) = Uanis(F4) = Uanis(F5) = Uanis(F6) =
Uanis(F7) = Uanis(F8)
4. Others
 Fixed Sof: F1(0.5) F2(0.5) F3(0.5) F4(0.5) F5(0.5) F6(0.5) F7(0.5) F8(0.5)
5.a Aromatic/amide H refined with riding coordinates:
 C25(H25), C40(H40), C34(H34), C27(H27), C46(H46), C41(H41), C50(H50),
 C36(H36), C19(H19), C11(H11), C35(H35), C44(H44), C42(H42), C26(H26), C49(H49),
  C43(H43), C13(H13), C47(H47), C48(H48), C23(H23), C20(H20), C16(H16),
 C14(H14), C17(H17), C8(H8), C5(H5), C22(H22), C21(H21), C3(H3), C15(H15),
 C10(H10), C9(H9), C4(H4)
5.b Idealised Me refined as rotating group:
 C38(H38A,H38B,H38C), C1(H1A,H1B,H1C), C37(H37A,H37B,H37C)
;
_olex2_date_sample_data_collection 2020-02-15
_olex2_date_sample_submission 2020-01-24
_olex2_diffrn_ambient_temperature_device 'Oxford Cryosystems'
_olex2_exptl_crystal_mounting_method 'The crystal was mounted on a mylar loop in perfluoroether oil'
_olex2_submission_original_sample_id MEM041_150K
_olex2_submission_special_instructions 'No special instructions were received'

loop_
_space_group_symop_operation_xyz
'x, y, z'
'-x, -y, -z'

loop_
_atom_site_label
_atom_site_type_symbol
_atom_site_fract_x
_atom_site_fract_y
_atom_site_fract_z
_atom_site_U_iso_or_equiv
_atom_site_adp_type
_atom_site_occupancy
_atom_site_site_symmetry_order
_atom_site_calc_flag
_atom_site_refinement_flags_posn
_atom_site_refinement_flags_adp
_atom_site_refinement_flags_occupancy
_atom_site_disorder_assembly
_atom_site_disorder_group
Cu1 Cu 0.16861(4) 0.66194(3) 0.33426(2) 0.02725(14) Uani 1 1 d . . . . .
P1 P 0.10183(7) 0.60609(5) 0.20100(4) 0.02709(17) Uani 1 1 d . . . . .
P2 P 0.00617(7) 0.68215(5) 0.40203(4) 0.02659(17) Uani 1 1 d . . . . .
O1 O -0.1439(2) 0.51855(14) 0.25028(11) 0.0296(4) Uani 1 1 d . . . . .
F1 F 0.4563(6) 0.1348(6) 0.3480(5) 0.1042(10) Uani 0.5 1 d D U P A 1
N2 N 0.3502(3) 0.7861(2) 0.37585(15) 0.0374(6) Uani 1 1 d . . . . .
F2 F 0.2526(6) 0.0561(5) 0.3704(5) 0.1042(10) Uani 0.5 1 d D U P A 1
N1 N 0.2848(3) 0.5908(2) 0.36508(15) 0.0361(6) Uani 1 1 d . . . . .
C25 C -0.0004(4) 0.3945(2) 0.09126(18) 0.0366(7) Uani 1 1 d . . . . .
H25 H 0.074547 0.412142 0.066555 0.044 Uiso 1 1 calc R . . . .
C18 C 0.0185(3) 0.6753(2) 0.16566(17) 0.0293(6) Uani 1 1 d . . . . .
C45 C -0.0722(3) 0.7585(2) 0.37268(17) 0.0291(6) Uani 1 1 d . . . . .
C31 C -0.2867(3) 0.3887(2) 0.29267(19) 0.0338(7) Uani 1 1 d . . . . .
C24 C -0.0179(3) 0.4713(2) 0.15425(16) 0.0296(6) Uani 1 1 d . . . . .
C12 C 0.2358(3) 0.6077(2) 0.14412(17) 0.0312(6) Uani 1 1 d . . . . .
C40 C -0.0360(3) 0.7787(2) 0.55520(18) 0.0322(6) Uani 1 1 d . . . . .
H40 H -0.124650 0.762198 0.529706 0.039 Uiso 1 1 calc R . . . .
C32 C -0.1903(3) 0.4874(2) 0.31133(17) 0.0297(6) Uani 1 1 d . . . . .
C29 C -0.1298(3) 0.4410(2) 0.18727(16) 0.0298(6) Uani 1 1 d . . . . .
C34 C -0.1721(3) 0.5281(2) 0.45034(18) 0.0348(7) Uani 1 1 d . . . . .
H34 H -0.134208 0.574352 0.504084 0.042 Uiso 1 1 calc R . . . .
C39 C 0.0539(3) 0.7508(2) 0.51005(17) 0.0287(6) Uani 1 1 d . . . . .
C33 C -0.1320(3) 0.5602(2) 0.38861(17) 0.0298(6) Uani 1 1 d . . . . .
C27 C -0.2025(4) 0.2652(2) 0.10007(19) 0.0413(8) Uani 1 1 d . . . . .
H27 H -0.263627 0.194578 0.081606 0.050 Uiso 1 1 calc R . . . .
C46 C 0.0030(3) 0.8650(2) 0.4001(2) 0.0374(7) Uani 1 1 d . . . . .
H46 H 0.086860 0.894722 0.436047 0.045 Uiso 1 1 calc R . . . .
C41 C 0.0034(3) 0.8306(2) 0.63725(18) 0.0348(7) Uani 1 1 d . . . . .
H41 H -0.058536 0.848284 0.668026 0.042 Uiso 1 1 calc R . . . .
C50 C -0.1948(3) 0.7167(2) 0.32067(19) 0.0349(7) Uani 1 1 d . . . . .
H50 H -0.248062 0.644386 0.302009 0.042 Uiso 1 1 calc R . . . .
C28 C -0.2256(3) 0.3393(2) 0.16224(18) 0.0344(7) Uani 1 1 d . . . . .
C36 C -0.3251(4) 0.3598(2) 0.3554(2) 0.0384(7) Uani 1 1 d . . . . .
H36 H -0.391181 0.292640 0.345046 0.046 Uiso 1 1 calc R . . . .
C19 C -0.0956(3) 0.6247(3) 0.10503(18) 0.0361(7) Uani 1 1 d . . . . .
H19 H -0.134931 0.550997 0.081520 0.043 Uiso 1 1 calc R . . . .
C11 C 0.3769(4) 0.8832(2) 0.3776(2) 0.0395(7) Uani 1 1 d . . . . .
H11 H 0.304933 0.897984 0.359748 0.047 Uiso 1 1 calc R . . . .
C35 C -0.2668(4) 0.4292(2) 0.4331(2) 0.0396(7) Uani 1 1 d . . . . .
H35 H -0.292642 0.408092 0.475457 0.048 Uiso 1 1 calc R . . . .
C44 C 0.1845(3) 0.7773(2) 0.54733(18) 0.0335(6) Uani 1 1 d . . . . .
H44 H 0.246470 0.759033 0.516901 0.040 Uiso 1 1 calc R . . . .
C42 C 0.1339(4) 0.8563(2) 0.67382(19) 0.0385(7) Uani 1 1 d . . . . .
H42 H 0.161207 0.891855 0.729869 0.046 Uiso 1 1 calc R . . . .
C26 C -0.0934(4) 0.2920(2) 0.06494(19) 0.0414(8) Uani 1 1 d . . . . .
H26 H -0.081261 0.239975 0.022197 0.050 Uiso 1 1 calc R . . . .
C7 C 0.4501(4) 0.7653(3) 0.40102(19) 0.0392(7) Uani 1 1 d . . . . .
C49 C -0.2404(4) 0.7798(3) 0.2957(2) 0.0439(8) Uani 1 1 d . . . . .
H49 H -0.324090 0.750214 0.259602 0.053 Uiso 1 1 calc R . . . .
C6 C 0.4177(3) 0.6587(3) 0.39525(19) 0.0402(7) Uani 1 1 d . . . . .
C43 C 0.2244(4) 0.8308(3) 0.62959(19) 0.0392(7) Uani 1 1 d . . . . .
H43 H 0.313902 0.849717 0.655129 0.047 Uiso 1 1 calc R . . . .
C13 C 0.2421(3) 0.6362(3) 0.07869(19) 0.0368(7) Uani 1 1 d . . . . .
H13 H 0.174433 0.655911 0.062080 0.044 Uiso 1 1 calc R . . . .
C47 C -0.0426(4) 0.9279(3) 0.3757(2) 0.0447(8) Uani 1 1 d . . . . .
H47 H 0.009674 1.000442 0.394974 0.054 Uiso 1 1 calc R . . . .
C2 C 0.2468(4) 0.4917(3) 0.3550(2) 0.0435(8) Uani 1 1 d . . . . .
C48 C -0.1646(4) 0.8852(3) 0.3230(2) 0.0447(8) Uani 1 1 d . . . . .
H48 H -0.195872 0.928199 0.305728 0.054 Uiso 1 1 calc R . . . .
C23 C 0.0729(4) 0.7828(3) 0.1992(2) 0.0432(8) Uani 1 1 d . . . . .
H23 H 0.149420 0.818358 0.241468 0.052 Uiso 1 1 calc R . . . .
C38 C -0.4137(4) 0.2052(3) 0.1912(2) 0.0530(10) Uani 1 1 d . . . . .
H38A H -0.348101 0.181770 0.209054 0.080 Uiso 1 1 calc GR . . . .
H38B H -0.452071 0.164100 0.134469 0.080 Uiso 1 1 calc GR . . . .
H38C H -0.485882 0.196352 0.221479 0.080 Uiso 1 1 calc GR . . . .
C30 C -0.3439(4) 0.3196(2) 0.20435(19) 0.0381(7) Uani 1 1 d . . . . .
C20 C -0.1520(4) 0.6815(3) 0.0789(2) 0.0466(8) Uani 1 1 d . . . . .
H20 H -0.230813 0.646590 0.038259 0.056 Uiso 1 1 calc R . . . .
C16 C 0.4390(4) 0.5788(4) 0.1252(2) 0.0551(10) Uani 1 1 d . . . . .
H16 H 0.506645 0.558673 0.141157 0.066 Uiso 1 1 calc R . . . .
C14 C 0.3460(4) 0.6362(3) 0.0374(2) 0.0481(8) Uani 1 1 d . . . . .
H14 H 0.349615 0.656382 -0.006766 0.058 Uiso 1 1 calc R . . . .
C17 C 0.3366(4) 0.5797(3) 0.1672(2) 0.0452(8) Uani 1 1 d . . . . .
H17 H 0.335191 0.560956 0.212132 0.054 Uiso 1 1 calc R . . . .
C8 C 0.5824(4) 0.8429(3) 0.4316(2) 0.0527(9) Uani 1 1 d . . . . .
H8 H 0.652326 0.827976 0.451825 0.063 Uiso 1 1 calc R . . . .
C5 C 0.5133(4) 0.6231(4) 0.4148(3) 0.0581(10) Uani 1 1 d . . . . .
H5 H 0.604939 0.669189 0.436363 0.070 Uiso 1 1 calc R . . . .
C1 C 0.1025(5) 0.4246(3) 0.3240(2) 0.0538(10) Uani 1 1 d . . . . .
H1A H 0.049436 0.451573 0.360413 0.081 Uiso 1 1 calc GR . . . .
H1B H 0.086963 0.353945 0.319592 0.081 Uiso 1 1 calc GR . . . .
H1C H 0.075358 0.423643 0.271524 0.081 Uiso 1 1 calc GR . . . .
C22 C 0.0178(5) 0.8388(3) 0.1722(3) 0.0561(10) Uani 1 1 d . . . . .
H22 H 0.057263 0.912419 0.195397 0.067 Uiso 1 1 calc R . . . .
C21 C -0.0943(5) 0.7885(3) 0.1117(2) 0.0544(10) Uani 1 1 d . . . . .
H21 H -0.131634 0.827221 0.092687 0.065 Uiso 1 1 calc R . . . .
C3 C 0.3405(5) 0.4530(4) 0.3727(2) 0.0574(10) Uani 1 1 d . . . . .
H3 H 0.312721 0.381779 0.364406 0.069 Uiso 1 1 calc R . . . .
C15 C 0.4438(4) 0.6067(3) 0.0609(2) 0.0518(9) Uani 1 1 d . . . . .
H15 H 0.514418 0.605680 0.032459 0.062 Uiso 1 1 calc R . . . .
C37 C -0.4464(4) 0.3554(3) 0.1728(2) 0.0502(9) Uani 1 1 d . . . . .
H37A H -0.522245 0.344181 0.200312 0.075 Uiso 1 1 calc GR . . . .
H37B H -0.479566 0.315298 0.115601 0.075 Uiso 1 1 calc GR . . . .
H37C H -0.402346 0.429304 0.182689 0.075 Uiso 1 1 calc GR . . . .
C10 C 0.5047(4) 0.9607(3) 0.4043(2) 0.0497(9) Uani 1 1 d . . . . .
H10 H 0.521258 1.027462 0.403837 0.060 Uiso 1 1 calc R . . . .
C9 C 0.6081(4) 0.9390(3) 0.4316(3) 0.0580(11) Uani 1 1 d . . . . .
H9 H 0.697034 0.991119 0.450467 0.070 Uiso 1 1 calc R . . . .
C4 C 0.4709(5) 0.5190(4) 0.4018(3) 0.0634(11) Uani 1 1 d . . . . .
H4 H 0.535048 0.493306 0.413540 0.076 Uiso 1 1 calc R . . . .
F3 F 0.3328(6) 0.2256(4) 0.4016(4) 0.1042(10) Uani 0.5 1 d D U P A 1
B1 B 0.3317(3) 0.1345(2) 0.3504(2) 0.0515(10) Uani 1 1 d D . . . .
F4 F 0.2724(6) 0.1171(5) 0.2757(4) 0.1042(10) Uani 0.5 1 d D U P A 1
F5 F 0.4649(5) 0.1572(6) 0.3764(5) 0.1042(10) Uani 0.5 1 d D U P A 2
F6 F 0.3216(6) 0.2001(5) 0.3156(5) 0.1042(10) Uani 0.5 1 d D U P A 2
F7 F 0.2679(6) 0.1434(5) 0.4137(4) 0.1042(10) Uani 0.5 1 d D U P A 2
F8 F 0.2703(6) 0.0332(4) 0.2988(4) 0.1042(10) Uani 0.5 1 d D U P A 2

loop_
_atom_site_aniso_label
_atom_site_aniso_U_11
_atom_site_aniso_U_22
_atom_site_aniso_U_33
_atom_site_aniso_U_23
_atom_site_aniso_U_13
_atom_site_aniso_U_12
Cu1 0.0330(2) 0.0233(2) 0.0240(2) 0.00951(17) 0.00293(17) 0.00955(18)
P1 0.0329(4) 0.0253(4) 0.0220(3) 0.0098(3) 0.0037(3) 0.0099(3)
P2 0.0342(4) 0.0203(3) 0.0241(3) 0.0080(3) 0.0053(3) 0.0102(3)
O1 0.0426(12) 0.0202(9) 0.0254(10) 0.0108(8) 0.0088(8) 0.0097(8)
F1 0.0683(12) 0.1031(19) 0.174(3) 0.087(2) 0.0403(16) 0.0366(13)
N2 0.0396(15) 0.0376(14) 0.0290(13) 0.0117(11) 0.0063(11) 0.0097(12)
F2 0.0683(12) 0.1031(19) 0.174(3) 0.087(2) 0.0403(16) 0.0366(13)
N1 0.0479(16) 0.0449(15) 0.0257(12) 0.0171(11) 0.0115(11) 0.0258(13)
C25 0.0486(19) 0.0332(16) 0.0279(15) 0.0104(12) 0.0066(13) 0.0176(14)
C18 0.0325(15) 0.0318(15) 0.0263(14) 0.0134(12) 0.0082(11) 0.0133(12)
C45 0.0350(15) 0.0231(13) 0.0300(14) 0.0120(11) 0.0088(12) 0.0102(12)
C31 0.0434(17) 0.0219(14) 0.0340(16) 0.0118(12) 0.0086(13) 0.0092(12)
C24 0.0386(16) 0.0245(13) 0.0232(13) 0.0095(11) 0.0025(11) 0.0098(12)
C12 0.0321(15) 0.0301(14) 0.0238(13) 0.0058(11) 0.0030(11) 0.0085(12)
C40 0.0368(16) 0.0253(14) 0.0328(15) 0.0097(12) 0.0053(12) 0.0120(12)
C32 0.0394(16) 0.0234(13) 0.0278(14) 0.0120(11) 0.0090(12) 0.0119(12)
C29 0.0427(17) 0.0218(13) 0.0224(13) 0.0082(11) 0.0031(12) 0.0106(12)
C34 0.0487(18) 0.0274(15) 0.0286(15) 0.0102(12) 0.0098(13) 0.0154(13)
C39 0.0399(16) 0.0203(13) 0.0253(13) 0.0087(11) 0.0044(12) 0.0113(12)
C33 0.0394(16) 0.0222(13) 0.0305(14) 0.0118(11) 0.0081(12) 0.0135(12)
C27 0.061(2) 0.0233(15) 0.0298(15) 0.0053(12) 0.0029(14) 0.0108(14)
C46 0.0379(17) 0.0253(15) 0.0432(17) 0.0136(13) 0.0046(13) 0.0062(13)
C41 0.0490(18) 0.0260(14) 0.0298(15) 0.0088(12) 0.0107(13) 0.0166(13)
C50 0.0353(16) 0.0266(14) 0.0391(16) 0.0103(13) 0.0029(13) 0.0113(12)
C28 0.0449(18) 0.0232(14) 0.0286(15) 0.0106(12) 0.0008(13) 0.0066(13)
C36 0.0507(19) 0.0232(14) 0.0393(17) 0.0142(13) 0.0132(14) 0.0098(13)
C19 0.0354(16) 0.0396(17) 0.0315(15) 0.0131(13) 0.0040(12) 0.0140(13)
C11 0.0436(18) 0.0306(16) 0.0359(16) 0.0087(13) 0.0024(14) 0.0098(14)
C35 0.058(2) 0.0308(16) 0.0355(16) 0.0191(13) 0.0182(15) 0.0160(15)
C44 0.0391(16) 0.0301(15) 0.0321(15) 0.0113(12) 0.0065(12) 0.0153(13)
C42 0.053(2) 0.0298(15) 0.0285(15) 0.0083(12) 0.0037(14) 0.0157(14)
C26 0.061(2) 0.0287(16) 0.0269(15) 0.0024(12) 0.0030(14) 0.0179(15)
C7 0.0468(19) 0.0435(18) 0.0305(15) 0.0133(14) 0.0154(14) 0.0209(15)
C49 0.0440(19) 0.0402(18) 0.0488(19) 0.0162(15) 0.0016(15) 0.0202(15)
C6 0.0413(18) 0.062(2) 0.0300(15) 0.0204(15) 0.0128(13) 0.0310(16)
C43 0.0455(19) 0.0373(17) 0.0318(16) 0.0109(13) -0.0005(13) 0.0163(14)
C13 0.0346(16) 0.0401(17) 0.0323(15) 0.0148(13) 0.0062(12) 0.0103(13)
C47 0.050(2) 0.0265(15) 0.060(2) 0.0193(15) 0.0113(17) 0.0145(14)
C2 0.067(2) 0.0452(19) 0.0323(16) 0.0195(14) 0.0167(15) 0.0329(18)
C48 0.053(2) 0.0409(18) 0.054(2) 0.0266(16) 0.0126(17) 0.0255(16)
C23 0.050(2) 0.0313(16) 0.0423(18) 0.0158(14) -0.0022(15) 0.0102(15)
C38 0.070(3) 0.0248(16) 0.0389(18) 0.0077(14) 0.0103(17) -0.0057(16)
C30 0.0470(18) 0.0251(15) 0.0314(16) 0.0103(12) 0.0038(13) 0.0032(13)
C20 0.0450(19) 0.064(2) 0.0408(18) 0.0240(17) 0.0071(15) 0.0299(18)
C16 0.048(2) 0.073(3) 0.047(2) 0.0132(19) 0.0081(17) 0.037(2)
C14 0.046(2) 0.055(2) 0.0414(19) 0.0230(17) 0.0157(15) 0.0132(17)
C17 0.051(2) 0.057(2) 0.0336(17) 0.0160(15) 0.0091(15) 0.0297(18)
C8 0.0391(19) 0.061(2) 0.047(2) 0.0124(18) 0.0045(15) 0.0153(17)
C5 0.052(2) 0.072(3) 0.067(3) 0.035(2) 0.0125(19) 0.035(2)
C1 0.078(3) 0.0334(18) 0.049(2) 0.0165(16) -0.0015(19) 0.0222(18)
C22 0.078(3) 0.0371(19) 0.061(2) 0.0252(18) 0.010(2) 0.0255(19)
C21 0.073(3) 0.064(2) 0.055(2) 0.036(2) 0.017(2) 0.046(2)
C3 0.081(3) 0.065(3) 0.049(2) 0.029(2) 0.020(2) 0.047(2)
C15 0.0385(19) 0.062(2) 0.044(2) 0.0106(17) 0.0135(15) 0.0163(17)
C37 0.0400(19) 0.055(2) 0.046(2) 0.0197(17) 0.0025(15) 0.0083(16)
C10 0.050(2) 0.0411(19) 0.045(2) 0.0101(16) 0.0117(16) 0.0086(16)
C9 0.0366(19) 0.053(2) 0.056(2) 0.0013(18) 0.0055(17) 0.0052(17)
C4 0.074(3) 0.075(3) 0.070(3) 0.039(2) 0.024(2) 0.051(3)
F3 0.0683(12) 0.1031(19) 0.174(3) 0.087(2) 0.0403(16) 0.0366(13)
B1 0.045(2) 0.042(2) 0.076(3) 0.030(2) 0.021(2) 0.0185(18)
F4 0.0683(12) 0.1031(19) 0.174(3) 0.087(2) 0.0403(16) 0.0366(13)
F5 0.0683(12) 0.1031(19) 0.174(3) 0.087(2) 0.0403(16) 0.0366(13)
F6 0.0683(12) 0.1031(19) 0.174(3) 0.087(2) 0.0403(16) 0.0366(13)
F7 0.0683(12) 0.1031(19) 0.174(3) 0.087(2) 0.0403(16) 0.0366(13)
F8 0.0683(12) 0.1031(19) 0.174(3) 0.087(2) 0.0403(16) 0.0366(13)

loop_
_atom_type_symbol
_atom_type_description
_atom_type_scat_dispersion_real
_atom_type_scat_dispersion_imag
_atom_type_scat_source
B B 0.0090 0.0039 'International Tables Vol C Tables 4.2.6.8 and 6.1.1.4'
C C 0.0181 0.0091 'International Tables Vol C Tables 4.2.6.8 and 6.1.1.4'
Cl Cl 0.3639 0.7018 'International Tables Vol C Tables 4.2.6.8 and 6.1.1.4'
Cu Cu -1.9646 0.5888 'International Tables Vol C Tables 4.2.6.8 and 6.1.1.4'
F F 0.0727 0.0534 'International Tables Vol C Tables 4.2.6.8 and 6.1.1.4'
H H 0.0000 0.0000 'International Tables Vol C Tables 4.2.6.8 and 6.1.1.4'
N N 0.0311 0.0180 'International Tables Vol C Tables 4.2.6.8 and 6.1.1.4'
O O 0.0492 0.0322 'International Tables Vol C Tables 4.2.6.8 and 6.1.1.4'
P P 0.2955 0.4335 'International Tables Vol C Tables 4.2.6.8 and 6.1.1.4'

loop_
_geom_angle_atom_site_label_1
_geom_angle_atom_site_label_2
_geom_angle_atom_site_label_3
_geom_angle
_geom_angle_site_symmetry_1
_geom_angle_site_symmetry_3
_geom_angle_publ_flag
P2 Cu1 P1 113.33(3) . . ?
N2 Cu1 P1 111.77(8) . . ?
N2 Cu1 P2 114.84(8) . . ?
N2 Cu1 N1 81.13(12) . . ?
N1 Cu1 P1 112.66(7) . . ?
N1 Cu1 P2 119.19(7) . . ?
C18 P1 Cu1 116.88(10) . . ?
C18 P1 C12 103.33(14) . . ?
C24 P1 Cu1 114.05(9) . . ?
C24 P1 C18 103.13(14) . . ?
C24 P1 C12 102.25(14) . . ?
C12 P1 Cu1 115.33(10) . . ?
C45 P2 Cu1 112.19(10) . . ?
C39 P2 Cu1 118.22(10) . . ?
C39 P2 C45 101.88(13) . . ?
C33 P2 Cu1 113.99(10) . . ?
C33 P2 C45 105.72(14) . . ?
C33 P2 C39 103.37(13) . . ?
C29 O1 C32 113.9(2) . . ?
C11 N2 Cu1 126.9(2) . . ?
C7 N2 Cu1 114.1(2) . . ?
C7 N2 C11 119.0(3) . . ?
C6 N1 Cu1 111.6(2) . . ?
C2 N1 Cu1 127.9(3) . . ?
C2 N1 C6 120.3(3) . . ?
C26 C25 C24 119.7(3) . . ?
C19 C18 P1 122.7(2) . . ?
C23 C18 P1 118.7(2) . . ?
C23 C18 C19 118.6(3) . . ?
C46 C45 P2 116.6(2) . . ?
C50 C45 P2 124.5(2) . . ?
C50 C45 C46 118.6(3) . . ?
C32 C31 C36 117.4(3) . . ?
C32 C31 C30 117.6(3) . . ?
C36 C31 C30 124.9(3) . . ?
C25 C24 P1 124.9(2) . . ?
C29 C24 P1 117.4(2) . . ?
C29 C24 C25 117.5(3) . . ?
C13 C12 P1 123.1(2) . . ?
C17 C12 P1 118.7(2) . . ?
C17 C12 C13 118.2(3) . . ?
C41 C40 C39 120.4(3) . . ?
C31 C32 O1 119.6(3) . . ?
C31 C32 C33 124.3(3) . . ?
C33 C32 O1 116.1(2) . . ?
O1 C29 C28 119.2(3) . . ?
C24 C29 O1 116.3(2) . . ?
C24 C29 C28 124.5(3) . . ?
C35 C34 C33 119.9(3) . . ?
C40 C39 P2 121.8(2) . . ?
C44 C39 P2 118.5(2) . . ?
C44 C39 C40 119.7(3) . . ?
C32 C33 P2 118.1(2) . . ?
C32 C33 C34 116.7(3) . . ?
C34 C33 P2 124.7(2) . . ?
C26 C27 C28 121.5(3) . . ?
C47 C46 C45 120.9(3) . . ?
C42 C41 C40 119.4(3) . . ?
C45 C50 C49 120.5(3) . . ?
C29 C28 C27 115.9(3) . . ?
C29 C28 C30 117.8(3) . . ?
C27 C28 C30 126.4(3) . . ?
C35 C36 C31 119.9(3) . . ?
C20 C19 C18 120.1(3) . . ?
N2 C11 C10 122.3(3) . . ?
C34 C35 C36 121.7(3) . . ?
C39 C44 C43 119.8(3) . . ?
C43 C42 C41 120.7(3) . . ?
C27 C26 C25 120.9(3) . . ?
N2 C7 C6 117.1(3) . . ?
N2 C7 C8 121.1(3) . . ?
C8 C7 C6 121.8(3) . . ?
C48 C49 C50 120.3(3) . . ?
N1 C6 C7 116.1(3) . . ?
N1 C6 C5 119.9(4) . . ?
C5 C6 C7 123.9(4) . . ?
C42 C43 C44 120.0(3) . . ?
C14 C13 C12 120.9(3) . . ?
C46 C47 C48 120.0(3) . . ?
N1 C2 C1 117.0(3) . . ?
N1 C2 C3 121.2(4) . . ?
C3 C2 C1 121.8(4) . . ?
C49 C48 C47 119.6(3) . . ?
C22 C23 C18 121.0(3) . . ?
C31 C30 C37 108.2(3) . . ?
C28 C30 C31 106.3(3) . . ?
C28 C30 C38 112.0(3) . . ?
C28 C30 C37 108.9(3) . . ?
C38 C30 C31 112.0(3) . . ?
C38 C30 C37 109.4(3) . . ?
C21 C20 C19 120.4(3) . . ?
C15 C16 C17 120.8(4) . . ?
C15 C14 C13 119.8(3) . . ?
C16 C17 C12 120.4(3) . . ?
C9 C8 C7 119.2(4) . . ?
C4 C5 C6 118.2(4) . . ?
C23 C22 C21 120.3(4) . . ?
C20 C21 C22 119.6(3) . . ?
C4 C3 C2 118.7(4) . . ?
C16 C15 C14 119.9(3) . . ?
C11 C10 C9 118.4(4) . . ?
C8 C9 C10 119.9(4) . . ?
C3 C4 C5 121.6(4) . . ?
F1 B1 F2 111.3(4) . . ?
F1 B1 F3 113.1(4) . . ?
F1 B1 F4 108.3(4) . . ?
F2 B1 F4 107.0(5) . . ?
F3 B1 F2 108.7(4) . . ?
F3 B1 F4 108.2(4) . . ?
F6 B1 F5 110.0(4) . . ?
F6 B1 F7 110.5(4) . . ?
F6 B1 F8 111.4(4) . . ?
F7 B1 F5 109.2(4) . . ?
F8 B1 F5 109.4(4) . . ?
F8 B1 F7 106.3(4) . . ?

loop_
_geom_bond_atom_site_label_1
_geom_bond_atom_site_label_2
_geom_bond_distance
_geom_bond_site_symmetry_2
_geom_bond_publ_flag
Cu1 P1 2.2654(8) . ?
Cu1 P2 2.2558(8) . ?
Cu1 N2 2.045(3) . ?
Cu1 N1 2.071(3) . ?
P1 C18 1.827(3) . ?
P1 C24 1.824(3) . ?
P1 C12 1.830(3) . ?
P2 C45 1.830(3) . ?
P2 C39 1.829(3) . ?
P2 C33 1.829(3) . ?
O1 C32 1.400(3) . ?
O1 C29 1.390(3) . ?
F1 B1 1.351(5) . ?
N2 C11 1.362(4) . ?
N2 C7 1.324(4) . ?
F2 B1 1.361(5) . ?
N1 C6 1.380(5) . ?
N1 C2 1.329(4) . ?
C25 C24 1.399(4) . ?
C25 C26 1.394(5) . ?
C18 C19 1.393(4) . ?
C18 C23 1.386(4) . ?
C45 C46 1.392(4) . ?
C45 C50 1.387(4) . ?
C31 C32 1.380(4) . ?
C31 C36 1.389(4) . ?
C31 C30 1.535(4) . ?
C24 C29 1.384(4) . ?
C12 C13 1.393(4) . ?
C12 C17 1.390(5) . ?
C40 C39 1.396(4) . ?
C40 C41 1.390(4) . ?
C32 C33 1.395(4) . ?
C29 C28 1.397(4) . ?
C34 C33 1.400(4) . ?
C34 C35 1.382(5) . ?
C39 C44 1.390(4) . ?
C27 C28 1.397(5) . ?
C27 C26 1.377(5) . ?
C46 C47 1.381(5) . ?
C41 C42 1.388(5) . ?
C50 C49 1.388(5) . ?
C28 C30 1.523(5) . ?
C36 C35 1.387(5) . ?
C19 C20 1.387(5) . ?
C11 C10 1.380(5) . ?
C44 C43 1.396(4) . ?
C42 C43 1.380(5) . ?
C7 C6 1.467(5) . ?
C7 C8 1.416(5) . ?
C49 C48 1.381(5) . ?
C6 C5 1.399(5) . ?
C13 C14 1.389(5) . ?
C47 C48 1.386(5) . ?
C2 C1 1.475(6) . ?
C2 C3 1.403(5) . ?
C23 C22 1.375(5) . ?
C38 C30 1.527(4) . ?
C30 C37 1.550(5) . ?
C20 C21 1.379(6) . ?
C16 C17 1.386(5) . ?
C16 C15 1.367(6) . ?
C14 C15 1.381(6) . ?
C8 C9 1.360(6) . ?
C5 C4 1.383(7) . ?
C22 C21 1.379(6) . ?
C3 C4 1.351(7) . ?
C10 C9 1.382(6) . ?
F3 B1 1.360(5) . ?
B1 F4 1.371(5) . ?
B1 F5 1.374(5) . ?
B1 F6 1.362(5) . ?
B1 F7 1.373(5) . ?
B1 F8 1.367(5) . ?

loop_
_smtbx_masks_void_nr
_smtbx_masks_void_average_x
_smtbx_masks_void_average_y
_smtbx_masks_void_average_z
_smtbx_masks_void_volume
_smtbx_masks_void_count_electrons
_smtbx_masks_void_content
1 0.073 0.000 0.000 578.5 183.4 'C1H2Cl2 , C4H10O1'
